data_1551214
loop_
_publ_author_name
'Li, Nan'
'Zhao, Zifeng'
'Yu, Chao'
'Wu, Botao'
'Bian, Zuqiang'
'Zhang, Wen-Xiong'
'Xi, Zhenfeng'

_publ_section_title
;
 Alkaline-earth metallacyclic complexes bearing a diborane-bridged
 tetraamide ligand: synthesis, structure and fluorescence property.
;
_journal_issue 25
_journal_name_full 'Dalton transactions (Cambridge, England : 2003)'
_journal_page_first 9067
_journal_page_last 9071
_journal_paper_doi 10.1039/c9dt02118c
_journal_volume 48
_journal_year 2019
_chemical_formula_moiety 'C38 H68 B2 Ca N13 O3 P3, C6 H18 N3 O P'
_chemical_formula_sum 'C44 H86 B2 Ca N16 O4 P4'
_chemical_formula_weight 1088.86
_space_group_crystal_system monoclinic
_space_group_IT_number 14
_space_group_name_Hall '-P 2ybc'
_space_group_name_H-M_alt 'P 1 21/c 1'
_symmetry_space_group_name_Hall '-P 2ybc'
_symmetry_space_group_name_H-M 'P 1 21/c 1'
_atom_sites_solution_hydrogens geom
_atom_sites_solution_primary iterative
_audit_creation_date 2019-04-16
_audit_creation_method
;
Olex2 1.2
(compiled 2018.05.29 svn.r3508 for OlexSys, GUI svn.r5506)
;
_audit_update_record
;
2019-04-28 deposited with the CCDC.    2019-06-04 downloaded from the CCDC.
;
_cell_angle_alpha 90
_cell_angle_beta 106.430(4)
_cell_angle_gamma 90
_cell_formula_units_Z 4
_cell_length_a 22.1723(9)
_cell_length_b 14.0207(5)
_cell_length_c 20.0498(8)
_cell_measurement_reflns_used 16833
_cell_measurement_temperature 180.00(10)
_cell_measurement_theta_max 30.0260
_cell_measurement_theta_min 3.7980
_cell_volume 5978.4(4)
_computing_cell_refinement 'CrysAlisPro 1.171.39.33c (Rigaku OD, 2017)'
_computing_data_collection 'CrysAlisPro 1.171.39.33c (Rigaku OD, 2017)'
_computing_data_reduction 'CrysAlisPro 1.171.39.33c (Rigaku OD, 2017)'
_computing_molecular_graphics 'Olex2 (Dolomanov et al., 2009)'
_computing_publication_material 'Olex2 (Dolomanov et al., 2009)'
_computing_structure_refinement 'ShelXL (Sheldrick, 2015)'
_computing_structure_solution 'olex2.solve (Bourhis et al., 2015)'
_diffrn_ambient_environment N~2~
_diffrn_ambient_temperature 180.00(10)
_diffrn_detector 'CCD plate'
_diffrn_measured_fraction_theta_full 0.995
_diffrn_measured_fraction_theta_max 0.991
_diffrn_measurement_details
;
List of Runs (angles in degrees, time in seconds):

  # Type    Start    End  Width  t~exp~   \w     \q     \k     \f   Frames
#--------------------------------------------------------------------------
  1  \w    -95.00 -13.00   0.50   14.00    --   -5.70   0.00  90.00  164
  2  \w    -33.00   7.00   0.50   14.00    --   -5.70 -82.00-120.00   80
  3  \w    -33.00  23.00   0.50   14.00    --   -5.70 -82.00  60.00  112
  4  \w     29.00  80.00   0.50   14.00    --   -5.70   0.00  90.00  102
  5  \w      5.00  30.00   0.50   14.00    --   -5.70 -77.00-180.00   50
  6  \w    -18.00   8.00   0.50   14.00    --    6.00 -82.00-180.00   52
  7  \w    -46.00  27.00   0.50   14.00    --    6.00 -77.00 120.00  146
;
_diffrn_measurement_device 'four-circle diffractometer'
_diffrn_measurement_device_type 'XtaLAB AFC12 (RINC): Kappa single'
_diffrn_measurement_method '\w scans'
_diffrn_orient_matrix_type 'CrysAlisPro convention (1999,Acta A55,543-557)'
_diffrn_orient_matrix_UB_11 0.0090946000
_diffrn_orient_matrix_UB_12 0.0476946000
_diffrn_orient_matrix_UB_13 -0.0037637000
_diffrn_orient_matrix_UB_21 0.0294437000
_diffrn_orient_matrix_UB_22 -0.0085224000
_diffrn_orient_matrix_UB_23 0.0247712000
_diffrn_orient_matrix_UB_31 0.0127921000
_diffrn_orient_matrix_UB_32 -0.0144391000
_diffrn_orient_matrix_UB_33 -0.0270929000
_diffrn_radiation_monochromator mirror
_diffrn_radiation_probe x-ray
_diffrn_radiation_type MoK\a
_diffrn_radiation_wavelength 0.71073
_diffrn_reflns_av_R_equivalents 0.0348
_diffrn_reflns_av_unetI/netI 0.0285
_diffrn_reflns_Laue_measured_fraction_full 0.995
_diffrn_reflns_Laue_measured_fraction_max 0.991
_diffrn_reflns_limit_h_max 28
_diffrn_reflns_limit_h_min -28
_diffrn_reflns_limit_k_max 18
_diffrn_reflns_limit_k_min -18
_diffrn_reflns_limit_l_max 26
_diffrn_reflns_limit_l_min -23
_diffrn_reflns_number 66463
_diffrn_reflns_point_group_measured_fraction_full 0.995
_diffrn_reflns_point_group_measured_fraction_max 0.991
_diffrn_reflns_theta_full 25.242
_diffrn_reflns_theta_max 27.485
_diffrn_reflns_theta_min 3.477
_diffrn_source 'Rotating-anode X-ray tube'
_diffrn_source_type 'Rigaku (Mo) X-ray Source'
_exptl_absorpt_coefficient_mu 0.264
_exptl_absorpt_correction_T_max 1.00000
_exptl_absorpt_correction_T_min 0.65629
_exptl_absorpt_correction_type multi-scan
_exptl_absorpt_process_details
;
CrysAlisPro 1.171.39.33c (Rigaku Oxford Diffraction, 2017)
Empirical absorption correction using spherical harmonics,
 implemented in SCALE3 ABSPACK scaling algorithm.
;
_exptl_crystal_colour 'clear light yellow'
_exptl_crystal_colour_lustre clear
_exptl_crystal_colour_modifier light
_exptl_crystal_colour_primary yellow
_exptl_crystal_density_diffrn 1.210
_exptl_crystal_description block
_exptl_crystal_F_000 2336
_exptl_crystal_size_max 0.1
_exptl_crystal_size_mid 0.1
_exptl_crystal_size_min 0.1
_refine_diff_density_max 1.258
_refine_diff_density_min -0.918
_refine_diff_density_rms 0.076
_refine_ls_extinction_method none
_refine_ls_goodness_of_fit_ref 1.036
_refine_ls_hydrogen_treatment constr
_refine_ls_matrix_type full
_refine_ls_number_parameters 829
_refine_ls_number_reflns 13570
_refine_ls_number_restraints 606
_refine_ls_restrained_S_all 1.097
_refine_ls_R_factor_all 0.1004
_refine_ls_R_factor_gt 0.0826
_refine_ls_shift/su_max 0.000
_refine_ls_shift/su_mean 0.000
_refine_ls_structure_factor_coef Fsqd
_refine_ls_weighting_details 'w=1/[\s^2^(Fo^2^)+(0.0972P)^2^+11.2799P] where P=(Fo^2^+2Fc^2^)/3'
_refine_ls_weighting_scheme calc
_refine_ls_wR_factor_gt 0.2082
_refine_ls_wR_factor_ref 0.2216
_reflns_Friedel_coverage 0.000
_reflns_number_gt 10683
_reflns_number_total 13570
_reflns_threshold_expression 'I > 2\s(I)'
_cod_data_source_file c9dt02118c2.cif
_cod_data_source_block 3a-HMPA
_cod_depositor_comments 'Adding full bibliography for 1551209--1551214.cif.'
_cod_database_code 1551214
_shelx_shelxl_version_number 2017/1
_chemical_oxdiff_formula 'C H B N Ca O'
_shelx_space_group_comment
;
The symmetry employed for this shelxl refinement is uniquely defined
by the following loop, which should always be used as a source of
symmetry information in preference to the above space-group names.
They are only intended as comments.
;
_shelx_estimated_absorpt_t_max 0.974
_shelx_estimated_absorpt_t_min 0.974
_reflns_odcompleteness_completeness 99.11
_reflns_odcompleteness_iscentric 1
_reflns_odcompleteness_theta 27.42
_olex2_refinement_description
;
1. Fixed Uiso
 At 1.2 times of:
  All C(H) groups, All N(H) groups
 At 1.5 times of:
  All C(H,H,H) groups, All C(H,H,H,H,H,H) groups
2. Uiso/Uaniso restraints and constraints
C11 \\sim C4 \\sim C5 \\sim C17 \\sim C16 \\sim C6 \\sim C12 \\sim C15 \\sim C1
\\sim C20 \\sim C14 \\sim C13 \\sim C18 \\sim C3 \\sim C10 \\sim C19 \\sim C2
\\sim C015 \\sim C016 \\sim C017 \\sim C018 \\sim C019 \\sim C9 \\sim C01C
\\sim C7 \\sim C01E \\sim C01F \\sim C8 \\sim C01I \\sim C01J \\sim C01K \\sim
C01L \\sim C01O \\sim C01P \\sim C01S \\sim C01T \\sim C5BA \\sim C22 \\sim
C1BA \\sim C2BA \\sim C3BA \\sim C0AA \\sim C4BA \\sim C6BA \\sim C1AA \\sim
C3AA \\sim C2AA \\sim C4AA \\sim C7BA \\sim C8AA \\sim C5AA \\sim C9AA \\sim
C0BA \\sim C6AA \\sim C7AA \\sim N3 \\sim N1 \\sim N4 \\sim N2 \\sim N11 \\sim
N8 \\sim N00M \\sim N00N \\sim N10 \\sim N012 \\sim N9 \\sim N014 \\sim N01H
\\sim N5A \\sim N5AA \\sim N3AA \\sim N5B \\sim N6 \\sim N7 \\sim N12 \\sim N13
\\sim N2AA: within 2A with sigma of 0.01 and sigma for terminal atoms of 0.02
3. Others
 Sof(Hd)=Sof(He)=Sof(Hf)=Sof(C22)=Sof(H22a)=Sof(H22b)=Sof(H22c)=Sof(N5AA)=
 Sof(N3AA)=Sof(N5B)=Sof(C1BA)=Sof(H1Ba)=Sof(H1Bb)=Sof(H1Bc)=Sof(C4BA)=Sof(H4Ba)=
 Sof(H4Bb)=Sof(H4Bc)=Sof(C1AA)=Sof(H1Aa)=Sof(H1Ab)=Sof(H1Ac)=Sof(C3AA)=
 Sof(H3Aa)=Sof(H3Ab)=Sof(H3Ac)=Sof(C2AA)=Sof(H2Aa)=Sof(H2Ab)=Sof(H2Ac)=
 Sof(C8AA)=Sof(H8Aa)=Sof(H8Ab)=Sof(H8Ac)=Sof(C5AA)=Sof(H5Aa)=Sof(H5Ab)=
 Sof(H5Ac)=Sof(N12)=Sof(C9AA)=Sof(H9Aa)=Sof(H9Ab)=Sof(H9Ac)=Sof(N13)=Sof(C0BA)=
 Sof(H0Ba)=Sof(H0Bb)=Sof(H0Bc)=Sof(N2AA)=Sof(C7AA)=Sof(H7Ab)=Sof(H7Ac)=
 Sof(H7Ad)=1-FVAR(1)
 Sof(N012)=Sof(N014)=Sof(H7aa)=Sof(Hb)=Sof(Hc)=Sof(C01F)=Sof(H01m)=Sof(H01n)=
 Sof(H01o)=Sof(N01H)=Sof(C01L)=Sof(H1ca)=Sof(Hm)=Sof(Hn)=Sof(C01S)=Sof(H01y)=
 Sof(Ho)=Sof(Hp)=Sof(C5BA)=Sof(H5Ba)=Sof(H5Bb)=Sof(H5Bc)=Sof(N5A)=Sof(N6)=
 Sof(N7)=Sof(C2BA)=Sof(H2Ba)=Sof(H2Bb)=Sof(H2Bc)=Sof(C3BA)=Sof(H3Ba)=Sof(H3Bb)=
 Sof(H3Bc)=Sof(C0AA)=Sof(H0Aa)=Sof(H0Ab)=Sof(H0Ac)=Sof(C6BA)=Sof(H6Ba)=
 Sof(H6Bb)=Sof(H6Bc)=Sof(C4AA)=Sof(H4Aa)=Sof(H4Ab)=Sof(H4Ac)=Sof(C7BA)=
 Sof(H7Ba)=Sof(H7Bb)=Sof(H7Bc)=Sof(C6AA)=Sof(H6Aa)=Sof(H6Ab)=Sof(H6Ac)=FVAR(1)
4.a Aromatic/amide H refined with riding coordinates:
 N1(H1), N4(H4), C12(H12), C1(H1a), C20(H20), C14(H14), C13(H13), C18(H18),
 C3(H3), C19(H19), C2(H2), C9(H9), C7(H7), C8(H8)
4.b Idealised Me refined as rotating group:
 C015(H01a,H01b,H01c), C016(H01,H,Ha), C017(H01d,H01e,H01f), C018(H7aa,Hb,Hc),
 C018(Hd,He,Hf), C019(H01g,H01h,H01i), C01C(H01j,H01k,H01l), C01E(H8ba,Hg,Hh),
 C01F(H01m,H01n,H01o), C01I(H9ba,Hi,Hj), C01J(H01p,H01q,H01r), C01K(H0ca,Hk,Hl),
  C01L(H1ca,Hm,Hn), C01O(H01s,H01t,H01u), C01P(H01v,H01w,H01x), C01S(H01y,Ho,
 Hp), C01T(H01z,Hq,Hr), C5BA(H5Ba,H5Bb,H5Bc), C22(H22a,H22b,H22c), C1BA(H1Ba,
 H1Bb,H1Bc), C2BA(H2Ba,H2Bb,H2Bc), C3BA(H3Ba,H3Bb,H3Bc), C0AA(H0Aa,H0Ab,H0Ac),
 C4BA(H4Ba,H4Bb,H4Bc), C6BA(H6Ba,H6Bb,H6Bc), C1AA(H1Aa,H1Ab,H1Ac), C3AA(H3Aa,
 H3Ab,H3Ac), C2AA(H2Aa,H2Ab,H2Ac), C4AA(H4Aa,H4Ab,H4Ac), C7BA(H7Ba,H7Bb,H7Bc),
 C8AA(H8Aa,H8Ab,H8Ac), C5AA(H5Aa,H5Ab,H5Ac), C9AA(H9Aa,H9Ab,H9Ac), C0BA(H0Ba,
 H0Bb,H0Bc), C6AA(H6Aa,H6Ab,H6Ac), C7AA(H7Ab,H7Ac,H7Ad)
;
_olex2_submission_special_instructions 'No special instructions were received'
_oxdiff_exptl_absorpt_empirical_details
;
Empirical correction (ABSPACK) includes:
- Absorption correction using spherical harmonics
- Frame scaling
;
_oxdiff_exptl_absorpt_empirical_full_max 2.022
_oxdiff_exptl_absorpt_empirical_full_min 0.626

loop_
_space_group_symop_operation_xyz
'x, y, z'
'-x, y+1/2, -z+1/2'
'-x, -y, -z'
'x, -y-1/2, z-1/2'

loop_
_atom_site_label
_atom_site_type_symbol
_atom_site_fract_x
_atom_site_fract_y
_atom_site_fract_z
_atom_site_U_iso_or_equiv
_atom_site_adp_type
_atom_site_occupancy
_atom_site_site_symmetry_order
_atom_site_calc_flag
_atom_site_refinement_flags_posn
_atom_site_refinement_flags_adp
_atom_site_refinement_flags_occupancy
_atom_site_disorder_assembly
_atom_site_disorder_group
Ca1 Ca 0.21749(3) 0.71468(4) 0.47986(3) 0.03197(16) Uani 1 1 d . . . . .
P002 P 0.24104(4) 0.95057(6) 0.57463(4) 0.0376(2) Uani 1 1 d . . . . .
P003 P 0.24274(4) 0.58700(6) 0.64499(5) 0.0474(2) Uani 1 1 d . . . . .
P004 P 0.40663(6) 0.32925(6) 0.35708(5) 0.0512(3) Uani 1 1 d . . . . .
O2 O 0.23280(11) 0.86673(15) 0.52885(12) 0.0413(5) Uani 1 1 d . . . . .
O3 O 0.21946(11) 0.65577(16) 0.58743(12) 0.0435(5) Uani 1 1 d . . . . .
O4 O 0.36331(12) 0.39681(16) 0.31012(12) 0.0453(6) Uani 1 1 d . . . . .
O1 O 0.11651(11) 0.76933(18) 0.43042(13) 0.0489(6) Uani 1 1 d . . . . .
N3 N 0.30556(12) 0.71095(17) 0.43216(13) 0.0345(5) Uani 1 1 d . U . . .
N1 N 0.24649(13) 0.44704(17) 0.36449(13) 0.0362(6) Uani 1 1 d . U . . .
H1 H 0.277071 0.433491 0.347632 0.043 Uiso 1 1 calc R . . . .
N4 N 0.35384(12) 0.59783(18) 0.36788(13) 0.0355(5) Uani 1 1 d . U . . .
H4 H 0.352466 0.543697 0.347340 0.043 Uiso 1 1 calc R . . . .
N2 N 0.19544(13) 0.5613(2) 0.42412(17) 0.0465(7) Uani 1 1 d . U . . .
N11 N 0.29554(15) 0.6338(2) 0.70953(15) 0.0467(7) Uani 1 1 d . U . . .
C11 C 0.40311(15) 0.6586(2) 0.36943(15) 0.0360(6) Uani 1 1 d . U . . .
C4 C 0.20059(16) 0.3795(2) 0.36041(15) 0.0356(6) Uani 1 1 d . U . . .
C5 C 0.15070(15) 0.4022(2) 0.38882(16) 0.0370(7) Uani 1 1 d . U . . .
N8 N 0.20101(16) 0.9373(3) 0.63088(16) 0.0544(8) Uani 1 1 d . U . . .
C17 C 0.35459(15) 0.7728(2) 0.43322(16) 0.0359(6) Uani 1 1 d . U . . .
C16 C 0.40412(14) 0.7484(2) 0.40303(15) 0.0347(6) Uani 1 1 d . U . . .
C6 C 0.10213(17) 0.3338(3) 0.38580(19) 0.0477(8) Uani 1 1 d . U . . .
N00M N 0.48030(19) 0.3566(3) 0.36467(18) 0.0656(10) Uani 1 1 d . U . . .
N00N N 0.4063(2) 0.3259(3) 0.43867(17) 0.0741(11) Uani 1 1 d . U . . .
C12 C 0.45012(17) 0.6348(3) 0.33886(18) 0.0474(8) Uani 1 1 d . U . . .
H12 H 0.449472 0.575954 0.317270 0.057 Uiso 1 1 calc R . . . .
C15 C 0.45464(16) 0.8134(3) 0.40571(17) 0.0424(7) Uani 1 1 d . U . . .
C1 C 0.10608(19) 0.2435(2) 0.35561(19) 0.0495(8) Uani 1 1 d . U . . .
H1A H 0.075736 0.197335 0.354670 0.059 Uiso 1 1 calc R . . . .
C20 C 0.45525(18) 0.9024(3) 0.4389(2) 0.0510(9) Uani 1 1 d . U . . .
H20 H 0.487844 0.945309 0.441524 0.061 Uiso 1 1 calc R . . . .
C14 C 0.50127(18) 0.7860(3) 0.3731(2) 0.0527(9) Uani 1 1 d . U . . .
H14 H 0.534198 0.827475 0.373968 0.063 Uiso 1 1 calc R . . . .
C13 C 0.49849(19) 0.7000(3) 0.3408(2) 0.0555(9) Uani 1 1 d . U . . .
H13 H 0.529361 0.684257 0.319489 0.067 Uiso 1 1 calc R . . . .
C18 C 0.35793(18) 0.8627(3) 0.4643(2) 0.0508(8) Uani 1 1 d . U . . .
H18 H 0.326297 0.881457 0.483634 0.061 Uiso 1 1 calc R . . . .
C3 C 0.2012(2) 0.2905(2) 0.3296(2) 0.0581(10) Uani 1 1 d . U . . .
H3 H 0.233159 0.275230 0.309822 0.070 Uiso 1 1 calc R . . . .
B1 B 0.24572(16) 0.5401(2) 0.39593(16) 0.0318(7) Uani 1 1 d . . . . .
B2 B 0.30449(16) 0.6208(2) 0.39909(16) 0.0315(7) Uani 1 1 d . . . . .
C10 C 0.14926(16) 0.4939(3) 0.4205(2) 0.0551(10) Uani 1 1 d . U . . .
N10 N 0.31457(19) 0.9678(4) 0.61476(19) 0.0866(15) Uani 1 1 d . U . . .
C19 C 0.4079(2) 0.9252(3) 0.4669(2) 0.0574(10) Uani 1 1 d . U . . .
H19 H 0.408701 0.984114 0.488483 0.069 Uiso 1 1 calc R . . . .
C2 C 0.1538(2) 0.2243(3) 0.3282(2) 0.0650(11) Uani 1 1 d . U . . .
H2 H 0.155146 0.165091 0.307774 0.078 Uiso 1 1 calc R . . . .
N012 N 0.2880(4) 0.4970(7) 0.6185(5) 0.0403(19) Uani 0.454(4) 1 d . U P A 1
N9 N 0.2166(3) 1.0480(3) 0.5308(3) 0.0985(17) Uani 1 1 d . U . . .
N014 N 0.4023(7) 0.2219(13) 0.3211(9) 0.066(3) Uani 0.454(4) 1 d . U P A 1
C015 C 0.3457(2) 0.5839(3) 0.7605(2) 0.0660(12) Uani 1 1 d . U . . .
H01A H 0.334248 0.576576 0.802976 0.099 Uiso 1 1 calc GR . . . .
H01B H 0.383852 0.620098 0.769308 0.099 Uiso 1 1 calc GR . . . .
H01C H 0.351853 0.522182 0.742771 0.099 Uiso 1 1 calc GR . . . .
C016 C 0.4980(2) 0.3870(4) 0.3031(2) 0.0737(13) Uani 1 1 d . U . . .
H01 H 0.519461 0.335952 0.287513 0.111 Uiso 1 1 calc GR . . . .
H H 0.525177 0.441490 0.314402 0.111 Uiso 1 1 calc GR . . . .
HA H 0.460824 0.403627 0.266832 0.111 Uiso 1 1 calc GR . . . .
C017 C 0.2178(2) 0.9793(4) 0.7004(2) 0.0664(12) Uani 1 1 d . U . . .
H01D H 0.260142 1.002994 0.711736 0.100 Uiso 1 1 calc GR . . . .
H01E H 0.214764 0.931623 0.733679 0.100 Uiso 1 1 calc GR . . . .
H01F H 0.189632 1.030839 0.701545 0.100 Uiso 1 1 calc GR . . . .
C018 C 0.3455(3) 0.1999(3) 0.2628(3) 0.0760(14) Uani 1 1 d . U . . .
H7AA H 0.317194 0.161290 0.279720 0.114 Uiso 0.454(4) 1 calc GR . P A 1
HB H 0.357703 0.165926 0.227148 0.114 Uiso 0.454(4) 1 calc GR . P A 1
HC H 0.324953 0.258248 0.244086 0.114 Uiso 0.454(4) 1 calc GR . P A 1
HD H 0.318513 0.252665 0.243870 0.114 Uiso 0.546(4) 1 calc GR . P A 2
HE H 0.320522 0.143763 0.262091 0.114 Uiso 0.546(4) 1 calc GR . P A 2
HF H 0.374094 0.189118 0.235505 0.114 Uiso 0.546(4) 1 calc GR . P A 2
C019 C 0.1397(2) 0.8899(5) 0.6104(3) 0.0835(16) Uani 1 1 d . U . . .
H01G H 0.107117 0.936153 0.607041 0.125 Uiso 1 1 calc GR . . . .
H01H H 0.138022 0.842778 0.644554 0.125 Uiso 1 1 calc GR . . . .
H01I H 0.133886 0.859504 0.566075 0.125 Uiso 1 1 calc GR . . . .
C9 C 0.1000(2) 0.5102(4) 0.4498(4) 0.0980(18) Uani 1 1 d . U . . .
H9 H 0.097982 0.568379 0.471364 0.118 Uiso 1 1 calc R . . . .
C01C C 0.2813(3) 0.7273(3) 0.7345(2) 0.0877(18) Uani 1 1 d . U . . .
H01J H 0.249096 0.758064 0.698700 0.132 Uiso 1 1 calc GR . . . .
H01K H 0.318565 0.765936 0.745995 0.132 Uiso 1 1 calc GR . . . .
H01L H 0.267003 0.718872 0.775024 0.132 Uiso 1 1 calc GR . . . .
C7 C 0.0531(2) 0.3565(4) 0.4142(3) 0.0902(16) Uani 1 1 d . U . . .
H7 H 0.020234 0.313699 0.410318 0.108 Uiso 1 1 calc R . . . .
C01E C 0.4272(4) 0.4103(4) 0.4815(2) 0.096(2) Uani 1 1 d . U . . .
H8BA H 0.452875 0.449036 0.460862 0.144 Uiso 1 1 calc GR . . . .
HG H 0.451308 0.391150 0.527246 0.144 Uiso 1 1 calc GR . . . .
HH H 0.391307 0.446367 0.484560 0.144 Uiso 1 1 calc GR . . . .
C01F C 0.3428(4) 0.5281(7) 0.5968(5) 0.0432(19) Uani 0.454(4) 1 d . U P A 1
H01M H 0.331000 0.535285 0.547137 0.065 Uiso 0.454(4) 1 calc GR . P A 1
H01N H 0.375557 0.481298 0.610619 0.065 Uiso 0.454(4) 1 calc GR . P A 1
H01O H 0.357612 0.588054 0.618351 0.065 Uiso 0.454(4) 1 calc GR . P A 1
C8 C 0.0533(2) 0.4414(4) 0.4475(4) 0.115(2) Uani 1 1 d . U . . .
H8 H 0.022159 0.453977 0.469108 0.138 Uiso 1 1 calc R . . . .
N01H N 0.1839(5) 0.5297(8) 0.6503(6) 0.073(2) Uani 0.454(4) 1 d . U P A 1
C01I C 0.5349(3) 0.3255(5) 0.4229(3) 0.110(2) Uani 1 1 d . U . . .
H9BA H 0.520520 0.306984 0.461861 0.166 Uiso 1 1 calc GR . . . .
HI H 0.564229 0.377258 0.436174 0.166 Uiso 1 1 calc GR . . . .
HJ H 0.555192 0.272326 0.408102 0.166 Uiso 1 1 calc GR . . . .
C01J C 0.3554(3) 0.8887(8) 0.6409(3) 0.146(3) Uani 1 1 d . U . . .
H01P H 0.334026 0.830279 0.623803 0.219 Uiso 1 1 calc GR . . . .
H01Q H 0.366858 0.888903 0.690820 0.219 Uiso 1 1 calc GR . . . .
H01R H 0.392555 0.894052 0.625662 0.219 Uiso 1 1 calc GR . . . .
C01K C 0.3615(4) 0.2662(6) 0.4613(3) 0.131(3) Uani 1 1 d . U . . .
H0CA H 0.326822 0.304592 0.465148 0.196 Uiso 1 1 calc GR . . . .
HK H 0.382033 0.238355 0.505625 0.196 Uiso 1 1 calc GR . . . .
HL H 0.346317 0.216468 0.427790 0.196 Uiso 1 1 calc GR . . . .
C01L C 0.4467(8) 0.1447(10) 0.3464(8) 0.078(4) Uani 0.454(4) 1 d . U P A 1
H1CA H 0.470486 0.133414 0.313892 0.118 Uiso 0.454(4) 1 calc GR . P A 1
HM H 0.424182 0.087859 0.351239 0.118 Uiso 0.454(4) 1 calc GR . P A 1
HN H 0.474740 0.161866 0.390703 0.118 Uiso 0.454(4) 1 calc GR . P A 1
C01O C 0.2428(4) 1.0741(5) 0.4741(5) 0.143(3) Uani 1 1 d . U . . .
H01S H 0.281411 1.108407 0.492540 0.215 Uiso 1 1 calc GR . . . .
H01T H 0.213381 1.113729 0.441383 0.215 Uiso 1 1 calc GR . . . .
H01U H 0.250798 1.017432 0.451153 0.215 Uiso 1 1 calc GR . . . .
C01P C 0.3404(4) 1.0637(7) 0.6353(4) 0.164(4) Uani 1 1 d . U . . .
H01V H 0.307133 1.109842 0.623189 0.246 Uiso 1 1 calc GR . . . .
H01W H 0.371250 1.078461 0.611514 0.246 Uiso 1 1 calc GR . . . .
H01X H 0.359785 1.065209 0.684607 0.246 Uiso 1 1 calc GR . . . .
C01S C 0.2576(5) 0.4153(7) 0.5777(6) 0.064(3) Uani 0.454(4) 1 d . U P A 1
H01Y H 0.217591 0.404316 0.585941 0.096 Uiso 0.454(4) 1 calc GR . P A 1
HO H 0.283650 0.359912 0.591121 0.096 Uiso 0.454(4) 1 calc GR . P A 1
HP H 0.251602 0.427988 0.529214 0.096 Uiso 0.454(4) 1 calc GR . P A 1
C01T C 0.1756(5) 1.1193(6) 0.5430(6) 0.174(4) Uani 1 1 d . U . . .
H01Z H 0.144585 1.090392 0.561593 0.261 Uiso 1 1 calc GR . . . .
HQ H 0.155115 1.150841 0.500064 0.261 Uiso 1 1 calc GR . . . .
HR H 0.199382 1.165051 0.575637 0.261 Uiso 1 1 calc GR . . . .
C5BA C 0.1208(5) 0.5228(12) 0.5962(8) 0.092(3) Uani 0.454(4) 1 d . U P A 1
H5BA H 0.115490 0.576446 0.565323 0.138 Uiso 0.454(4) 1 calc GR . P A 1
H5BB H 0.087964 0.522603 0.618708 0.138 Uiso 0.454(4) 1 calc GR . P A 1
H5BC H 0.119031 0.464889 0.570127 0.138 Uiso 0.454(4) 1 calc GR . P A 1
C22 C 0.1919(8) 0.5261(13) 0.7521(6) 0.128(4) Uani 0.546(4) 1 d . U P A 2
H22A H 0.225971 0.481212 0.762863 0.192 Uiso 0.546(4) 1 calc GR . P A 2
H22B H 0.153854 0.494557 0.753535 0.192 Uiso 0.546(4) 1 calc GR . P A 2
H22C H 0.200965 0.576947 0.785506 0.192 Uiso 0.546(4) 1 calc GR . P A 2
P1 P 0.06423(5) 0.78618(10) 0.36855(6) 0.0684(4) Uani 1 1 d . . . . .
N5A N 0.0430(3) 0.6930(4) 0.3147(3) 0.0347(13) Uani 0.454(4) 1 d . U P A 1
N5AA N -0.0033(4) 0.7582(8) 0.3956(7) 0.097(3) Uani 0.546(4) 1 d . U P A 2
N3AA N 0.0583(4) 0.8904(8) 0.3416(4) 0.091(2) Uani 0.546(4) 1 d . U P A 2
N5B N 0.0708(4) 0.7590(7) 0.2907(4) 0.084(2) Uani 0.546(4) 1 d . U P A 2
N6 N 0.0063(5) 0.8194(11) 0.3774(6) 0.092(3) Uani 0.454(4) 1 d . U P A 1
N7 N 0.1017(5) 0.8445(9) 0.3162(5) 0.092(2) Uani 0.454(4) 1 d . U P A 1
C1BA C 0.0492(7) 0.6698(11) 0.2759(8) 0.106(4) Uani 0.546(4) 1 d . U P A 2
H1BA H 0.083774 0.625797 0.288384 0.159 Uiso 0.546(4) 1 calc GR . P A 2
H1BB H 0.028474 0.664607 0.227083 0.159 Uiso 0.546(4) 1 calc GR . P A 2
H1BC H 0.019985 0.655139 0.301814 0.159 Uiso 0.546(4) 1 calc GR . P A 2
C2BA C -0.0028(6) 0.6189(8) 0.3162(6) 0.099(4) Uani 0.454(4) 1 d . U P A 1
H2BA H -0.023296 0.634171 0.351112 0.149 Uiso 0.454(4) 1 calc GR . P A 1
H2BB H 0.018315 0.558697 0.326980 0.149 Uiso 0.454(4) 1 calc GR . P A 1
H2BC H -0.033483 0.615218 0.271629 0.149 Uiso 0.454(4) 1 calc GR . P A 1
C3BA C 0.0754(7) 0.8584(12) 0.2405(6) 0.102(3) Uani 0.454(4) 1 d . U P A 1
H3BA H 0.050257 0.915255 0.231965 0.152 Uiso 0.454(4) 1 calc GR . P A 1
H3BB H 0.049822 0.804559 0.220823 0.152 Uiso 0.454(4) 1 calc GR . P A 1
H3BC H 0.109140 0.864537 0.219485 0.152 Uiso 0.454(4) 1 calc GR . P A 1
C0AA C 0.0873(6) 0.6613(12) 0.2765(6) 0.091(3) Uani 0.454(4) 1 d . U P A 1
H0AA H 0.129199 0.680539 0.301364 0.137 Uiso 0.454(4) 1 calc GR . P A 1
H0AB H 0.075951 0.689597 0.231012 0.137 Uiso 0.454(4) 1 calc GR . P A 1
H0AC H 0.085713 0.593065 0.272138 0.137 Uiso 0.454(4) 1 calc GR . P A 1
C4BA C 0.1284(6) 0.7768(11) 0.2708(7) 0.116(3) Uani 0.546(4) 1 d . U P A 2
H4BA H 0.151524 0.827888 0.298448 0.174 Uiso 0.546(4) 1 calc GR . P A 2
H4BB H 0.117791 0.794124 0.222507 0.174 Uiso 0.546(4) 1 calc GR . P A 2
H4BC H 0.153771 0.720181 0.278296 0.174 Uiso 0.546(4) 1 calc GR . P A 2
C6BA C 0.1485(8) 0.9180(12) 0.3511(9) 0.117(4) Uani 0.454(4) 1 d . U P A 1
H6BA H 0.127014 0.972863 0.361565 0.175 Uiso 0.454(4) 1 calc GR . P A 1
H6BB H 0.173177 0.936178 0.320707 0.175 Uiso 0.454(4) 1 calc GR . P A 1
H6BC H 0.175654 0.892254 0.393337 0.175 Uiso 0.454(4) 1 calc GR . P A 1
C1AA C 0.0132(6) 0.9140(12) 0.2736(6) 0.138(4) Uani 0.546(4) 1 d . U P A 2
H1AA H 0.024294 0.974236 0.257531 0.207 Uiso 0.546(4) 1 calc GR . P A 2
H1AB H -0.028495 0.917791 0.278704 0.207 Uiso 0.546(4) 1 calc GR . P A 2
H1AC H 0.014530 0.865258 0.240382 0.207 Uiso 0.546(4) 1 calc GR . P A 2
C3AA C -0.0017(6) 0.7400(9) 0.4605(9) 0.109(4) Uani 0.546(4) 1 d . U P A 2
H3AA H -0.013808 0.674984 0.464414 0.164 Uiso 0.546(4) 1 calc GR . P A 2
H3AB H -0.030364 0.781766 0.474378 0.164 Uiso 0.546(4) 1 calc GR . P A 2
H3AC H 0.040101 0.750176 0.490166 0.164 Uiso 0.546(4) 1 calc GR . P A 2
C2AA C -0.0669(6) 0.7795(13) 0.3457(9) 0.139(5) Uani 0.546(4) 1 d . U P A 2
H2AA H -0.082182 0.839083 0.357967 0.208 Uiso 0.546(4) 1 calc GR . P A 2
H2AB H -0.095775 0.729480 0.348124 0.208 Uiso 0.546(4) 1 calc GR . P A 2
H2AC H -0.063131 0.783366 0.299219 0.208 Uiso 0.546(4) 1 calc GR . P A 2
C4AA C -0.0461(7) 0.8644(16) 0.3218(8) 0.126(4) Uani 0.454(4) 1 d . U P A 1
H4AA H -0.069507 0.815696 0.291813 0.189 Uiso 0.454(4) 1 calc GR . P A 1
H4AB H -0.028785 0.907915 0.295104 0.189 Uiso 0.454(4) 1 calc GR . P A 1
H4AC H -0.073429 0.898446 0.343005 0.189 Uiso 0.454(4) 1 calc GR . P A 1
C7BA C -0.0036(8) 0.8204(18) 0.4484(11) 0.135(5) Uani 0.454(4) 1 d . U P A 1
H7BA H 0.018967 0.768418 0.475364 0.203 Uiso 0.454(4) 1 calc GR . P A 1
H7BB H -0.047649 0.813949 0.444184 0.203 Uiso 0.454(4) 1 calc GR . P A 1
H7BC H 0.011477 0.879618 0.471135 0.203 Uiso 0.454(4) 1 calc GR . P A 1
C8AA C 0.0797(5) 0.9620(8) 0.3842(8) 0.111(4) Uani 0.546(4) 1 d . U P A 2
H8AA H 0.047985 0.981559 0.405556 0.166 Uiso 0.546(4) 1 calc GR . P A 2
H8AB H 0.090007 1.014437 0.358716 0.166 Uiso 0.546(4) 1 calc GR . P A 2
H8AC H 0.116603 0.942118 0.419572 0.166 Uiso 0.546(4) 1 calc GR . P A 2
C5AA C 0.2238(6) 0.4061(7) 0.6115(7) 0.105(4) Uani 0.546(4) 1 d . U P A 2
H5AA H 0.194941 0.402506 0.639288 0.158 Uiso 0.546(4) 1 calc GR . P A 2
H5AB H 0.247884 0.348355 0.616786 0.158 Uiso 0.546(4) 1 calc GR . P A 2
H5AC H 0.200699 0.414362 0.563582 0.158 Uiso 0.546(4) 1 calc GR . P A 2
N12 N 0.2669(5) 0.4887(7) 0.6348(5) 0.067(2) Uani 0.546(4) 1 d . U P A 2
C9AA C 0.3148(7) 0.4911(10) 0.6028(6) 0.085(3) Uani 0.546(4) 1 d . U P A 2
H9AA H 0.297488 0.505183 0.554286 0.127 Uiso 0.546(4) 1 calc GR . P A 2
H9AB H 0.335479 0.430222 0.607904 0.127 Uiso 0.546(4) 1 calc GR . P A 2
H9AC H 0.344687 0.539511 0.624103 0.127 Uiso 0.546(4) 1 calc GR . P A 2
N13 N 0.1842(4) 0.5646(8) 0.6834(4) 0.080(2) Uani 0.546(4) 1 d . U P A 2
C0BA C 0.1185(5) 0.5643(11) 0.6400(5) 0.108(3) Uani 0.546(4) 1 d . U P A 2
H0BA H 0.115352 0.598520 0.597683 0.161 Uiso 0.546(4) 1 calc GR . P A 2
H0BB H 0.092406 0.594512 0.664757 0.161 Uiso 0.546(4) 1 calc GR . P A 2
H0BC H 0.104746 0.499747 0.629238 0.161 Uiso 0.546(4) 1 calc GR . P A 2
C6AA C 0.1947(6) 0.4647(9) 0.7110(8) 0.085(3) Uani 0.454(4) 1 d . U P A 1
H6AA H 0.202407 0.401324 0.697248 0.128 Uiso 0.454(4) 1 calc GR . P A 1
H6AB H 0.158226 0.464411 0.727826 0.128 Uiso 0.454(4) 1 calc GR . P A 1
H6AC H 0.230450 0.486304 0.747218 0.128 Uiso 0.454(4) 1 calc GR . P A 1
N2AA N 0.3807(6) 0.2211(10) 0.3336(7) 0.074(3) Uani 0.546(4) 1 d . U P A 2
C7AA C 0.4179(8) 0.1388(10) 0.3691(8) 0.113(5) Uani 0.546(4) 1 d . U P A 2
H7AB H 0.446520 0.118975 0.343782 0.170 Uiso 0.546(4) 1 calc GR . P A 2
H7AC H 0.390085 0.087058 0.371209 0.170 Uiso 0.546(4) 1 calc GR . P A 2
H7AD H 0.441128 0.156876 0.415433 0.170 Uiso 0.546(4) 1 calc GR . P A 2

loop_
_atom_site_aniso_label
_atom_site_aniso_U_11
_atom_site_aniso_U_22
_atom_site_aniso_U_33
_atom_site_aniso_U_23
_atom_site_aniso_U_13
_atom_site_aniso_U_12
Ca1 0.0307(3) 0.0259(3) 0.0355(3) -0.0077(2) 0.0033(2) -0.0005(2)
P002 0.0513(5) 0.0308(4) 0.0319(4) -0.0094(3) 0.0137(3) -0.0086(3)
P003 0.0416(5) 0.0312(4) 0.0604(6) 0.0127(4) 0.0002(4) -0.0072(3)
P004 0.0848(7) 0.0289(4) 0.0309(4) 0.0010(3) 0.0015(4) 0.0051(4)
O2 0.0535(13) 0.0296(11) 0.0427(12) -0.0098(9) 0.0166(10) -0.0054(9)
O3 0.0480(13) 0.0340(11) 0.0430(12) 0.0026(10) 0.0039(10) 0.0010(10)
O4 0.0659(15) 0.0350(12) 0.0344(11) 0.0000(9) 0.0130(11) 0.0097(11)
O1 0.0423(13) 0.0520(14) 0.0439(13) -0.0061(11) -0.0017(10) 0.0086(11)
N3 0.0381(13) 0.0292(12) 0.0346(13) -0.0044(10) 0.0079(10) -0.0043(10)
N1 0.0511(15) 0.0272(12) 0.0334(13) -0.0022(10) 0.0169(11) -0.0012(11)
N4 0.0451(14) 0.0272(12) 0.0338(13) -0.0014(10) 0.0105(11) 0.0003(10)
N2 0.0357(13) 0.0342(14) 0.0657(19) -0.0233(13) 0.0078(13) -0.0042(11)
N11 0.0631(18) 0.0374(14) 0.0369(14) 0.0026(12) 0.0099(13) 0.0045(13)
C11 0.0409(15) 0.0374(15) 0.0269(13) 0.0070(12) 0.0049(12) 0.0044(12)
C4 0.0543(17) 0.0233(13) 0.0277(13) 0.0004(11) 0.0091(12) -0.0008(12)
C5 0.0378(15) 0.0309(14) 0.0350(15) -0.0078(12) -0.0017(12) -0.0024(12)
N8 0.0573(18) 0.071(2) 0.0389(15) -0.0167(15) 0.0204(14) -0.0145(16)
C17 0.0405(15) 0.0326(14) 0.0320(14) -0.0025(12) 0.0063(12) -0.0053(12)
C16 0.0377(15) 0.0358(15) 0.0271(13) 0.0051(11) 0.0034(11) -0.0011(12)
C6 0.0440(17) 0.0401(17) 0.0513(19) -0.0149(15) 0.0009(15) -0.0107(14)
N00M 0.080(2) 0.063(2) 0.0454(18) 0.0102(16) 0.0040(17) 0.0206(19)
N00N 0.120(3) 0.062(2) 0.0338(16) 0.0095(15) 0.0113(18) -0.014(2)
C12 0.0529(19) 0.0496(19) 0.0423(17) 0.0049(15) 0.0177(15) 0.0064(16)
C15 0.0399(16) 0.0485(18) 0.0351(15) 0.0074(14) 0.0045(13) -0.0067(14)
C1 0.065(2) 0.0316(16) 0.0494(19) -0.0056(14) 0.0112(17) -0.0135(15)
C20 0.0517(19) 0.0483(19) 0.0500(19) -0.0014(16) 0.0095(16) -0.0200(16)
C14 0.0463(19) 0.062(2) 0.050(2) 0.0133(17) 0.0144(16) -0.0069(17)
C13 0.053(2) 0.067(2) 0.053(2) 0.0111(18) 0.0248(17) 0.0053(18)
C18 0.056(2) 0.0417(18) 0.059(2) -0.0171(16) 0.0239(17) -0.0141(15)
C3 0.087(3) 0.0313(16) 0.070(2) -0.0143(16) 0.044(2) -0.0068(17)
B1 0.0392(17) 0.0250(15) 0.0257(14) -0.0024(12) 0.0002(13) 0.0017(13)
B2 0.0365(16) 0.0285(15) 0.0259(15) 0.0018(12) 0.0026(12) 0.0004(13)
C10 0.0347(16) 0.0438(18) 0.084(3) -0.0330(18) 0.0129(16) -0.0080(14)
N10 0.061(2) 0.154(4) 0.0476(19) -0.043(2) 0.0204(17) -0.055(3)
C19 0.064(2) 0.0448(19) 0.065(2) -0.0189(17) 0.0201(19) -0.0201(17)
C2 0.096(3) 0.0285(16) 0.077(3) -0.0158(17) 0.035(2) -0.0134(18)
N012 0.029(4) 0.039(3) 0.058(5) -0.004(3) 0.021(3) 0.003(3)
N9 0.156(4) 0.0399(19) 0.136(4) 0.028(2) 0.101(4) 0.030(2)
N014 0.096(7) 0.031(3) 0.059(5) -0.006(4) 0.002(5) 0.012(5)
C015 0.075(3) 0.063(3) 0.046(2) -0.0016(19) -0.005(2) 0.014(2)
C016 0.082(3) 0.081(3) 0.059(3) -0.004(2) 0.021(2) 0.024(3)
C017 0.082(3) 0.080(3) 0.042(2) -0.019(2) 0.026(2) -0.005(2)
C018 0.095(3) 0.050(2) 0.068(3) -0.024(2) -0.002(2) 0.003(2)
C019 0.063(3) 0.128(5) 0.067(3) -0.026(3) 0.030(2) -0.031(3)
C9 0.054(2) 0.070(3) 0.183(5) -0.072(3) 0.055(3) -0.024(2)
C01C 0.141(5) 0.061(3) 0.048(2) -0.004(2) 0.005(3) 0.034(3)
C7 0.051(2) 0.077(3) 0.148(4) -0.058(3) 0.038(3) -0.033(2)
C01E 0.175(6) 0.071(3) 0.031(2) -0.004(2) 0.013(3) 0.004(4)
C01F 0.030(4) 0.060(5) 0.044(4) -0.004(4) 0.017(3) 0.005(3)
C8 0.060(3) 0.095(3) 0.208(5) -0.077(4) 0.066(3) -0.034(2)
N01H 0.062(4) 0.097(6) 0.062(5) 0.019(4) 0.024(4) -0.020(4)
C01I 0.105(4) 0.117(5) 0.086(4) 0.032(4) -0.011(3) 0.032(4)
C01J 0.055(3) 0.295(11) 0.073(4) 0.037(5) -0.007(3) 0.020(5)
C01K 0.154(6) 0.166(7) 0.060(3) 0.059(4) 0.010(4) -0.048(5)
C01L 0.112(9) 0.031(4) 0.079(7) 0.005(5) 0.006(6) 0.013(6)
C01O 0.186(7) 0.102(5) 0.182(7) 0.091(5) 0.117(6) 0.040(5)
C01P 0.175(7) 0.225(8) 0.102(5) -0.092(5) 0.055(5) -0.155(7)
C01S 0.061(5) 0.033(4) 0.086(6) -0.015(4) 0.003(5) 0.005(4)
C01T 0.265(10) 0.093(5) 0.210(9) 0.034(5) 0.143(8) 0.094(6)
C5BA 0.060(5) 0.126(9) 0.083(7) 0.003(7) 0.008(5) -0.034(6)
C22 0.139(8) 0.171(10) 0.071(6) 0.031(7) 0.024(6) -0.069(8)
P1 0.0492(6) 0.0974(9) 0.0444(5) -0.0173(6) -0.0100(4) 0.0262(6)
N5A 0.039(3) 0.037(3) 0.027(3) -0.013(2) 0.008(2) -0.002(2)
N5AA 0.047(4) 0.091(6) 0.136(7) -0.020(6) -0.003(5) 0.006(4)
N3AA 0.087(4) 0.123(5) 0.070(4) 0.059(4) 0.034(3) 0.062(4)
N5B 0.080(4) 0.098(5) 0.067(4) -0.006(4) 0.009(3) 0.002(4)
N6 0.059(4) 0.143(6) 0.079(5) 0.025(5) 0.030(4) 0.048(5)
N7 0.091(5) 0.109(5) 0.071(4) 0.014(4) 0.018(4) 0.002(5)
C1BA 0.084(6) 0.115(7) 0.103(7) -0.002(7) -0.001(7) -0.021(6)
C2BA 0.095(7) 0.073(6) 0.084(6) 0.041(5) -0.050(6) -0.057(5)
C3BA 0.098(7) 0.144(8) 0.065(6) 0.019(6) 0.026(5) 0.012(7)
C0AA 0.063(5) 0.156(8) 0.049(5) -0.048(5) 0.006(5) 0.035(6)
C4BA 0.113(7) 0.151(8) 0.095(6) -0.010(6) 0.047(6) 0.020(7)
C6BA 0.114(8) 0.106(8) 0.116(9) 0.024(7) 0.009(7) -0.017(7)
C1AA 0.121(7) 0.211(10) 0.081(6) 0.074(7) 0.025(6) 0.102(7)
C3AA 0.087(7) 0.080(7) 0.180(11) -0.023(8) 0.068(7) -0.007(6)
C2AA 0.064(6) 0.146(10) 0.173(10) -0.014(9) -0.021(7) 0.014(7)
C4AA 0.082(7) 0.192(11) 0.099(8) 0.030(8) 0.019(6) 0.078(8)
C7BA 0.090(8) 0.169(11) 0.143(10) 0.000(10) 0.027(8) 0.021(9)
C8AA 0.087(6) 0.080(6) 0.177(10) 0.099(7) 0.057(7) 0.028(5)
C5AA 0.128(8) 0.038(4) 0.103(7) -0.009(5) -0.044(6) 0.002(5)
N12 0.079(6) 0.042(3) 0.064(5) -0.009(3) -0.005(4) 0.014(4)
C9AA 0.093(9) 0.084(6) 0.063(6) -0.006(5) -0.001(6) 0.036(6)
N13 0.071(4) 0.134(6) 0.037(3) 0.008(4) 0.017(3) -0.059(4)
C0BA 0.064(5) 0.203(10) 0.052(5) -0.016(6) 0.012(4) -0.067(6)
C6AA 0.086(6) 0.075(7) 0.114(8) 0.043(6) 0.058(6) 0.001(5)
N2AA 0.103(7) 0.030(3) 0.064(5) -0.006(4) -0.019(5) 0.006(5)
C7AA 0.144(10) 0.043(5) 0.108(9) 0.002(6) -0.036(7) 0.011(7)

loop_
_atom_type_symbol
_atom_type_description
_atom_type_scat_dispersion_real
_atom_type_scat_dispersion_imag
_atom_type_scat_source
C C 0.0033 0.0016 'International Tables Vol C Tables 4.2.6.8 and 6.1.1.4'
H H 0.0000 0.0000 'International Tables Vol C Tables 4.2.6.8 and 6.1.1.4'
B B 0.0013 0.0007 'International Tables Vol C Tables 4.2.6.8 and 6.1.1.4'
Ca Ca 0.2262 0.3064 'International Tables Vol C Tables 4.2.6.8 and 6.1.1.4'
N N 0.0061 0.0033 'International Tables Vol C Tables 4.2.6.8 and 6.1.1.4'
O O 0.0106 0.0060 'International Tables Vol C Tables 4.2.6.8 and 6.1.1.4'
P P 0.1023 0.0942 'International Tables Vol C Tables 4.2.6.8 and 6.1.1.4'

loop_
_geom_angle_atom_site_label_1
_geom_angle_atom_site_label_2
_geom_angle_atom_site_label_3
_geom_angle
O2 Ca1 N3 98.60(8)
O2 Ca1 N2 176.29(10)
O2 Ca1 B1 155.99(9)
O2 Ca1 B2 124.30(9)
O3 Ca1 O2 88.36(8)
O3 Ca1 O1 106.32(9)
O3 Ca1 N3 124.28(9)
O3 Ca1 N2 93.55(10)
O3 Ca1 B1 105.65(9)
O3 Ca1 B2 118.84(9)
O1 Ca1 O2 83.42(9)
O1 Ca1 N3 129.37(9)
O1 Ca1 N2 92.99(9)
O1 Ca1 B1 110.22(9)
O1 Ca1 B2 125.52(9)
N3 Ca1 N2 82.95(9)
N3 Ca1 B1 57.41(9)
N3 Ca1 B2 25.70(8)
N2 Ca1 B1 25.63(10)
N2 Ca1 B2 57.30(9)
B1 Ca1 B2 31.72(9)
O2 P002 N8 110.17(16)
O2 P002 N10 111.1(2)
O2 P002 N9 111.7(2)
N8 P002 N9 107.7(2)
N10 P002 N8 109.98(18)
N10 P002 N9 106.1(3)
O3 P003 N11 111.93(14)
O3 P003 N012 109.3(3)
O3 P003 N01H 105.9(4)
O3 P003 N12 123.1(4)
O3 P003 N13 109.2(4)
N11 P003 N012 100.6(3)
N11 P003 N13 100.6(3)
N01H P003 N11 125.7(4)
N01H P003 N012 102.0(5)
N12 P003 N11 105.9(4)
N12 P003 N13 103.6(6)
O4 P004 N00M 111.03(17)
O4 P004 N00N 117.9(2)
O4 P004 N014 110.9(6)
O4 P004 N2AA 107.2(5)
N00M P004 N014 100.7(5)
N00M P004 N2AA 120.0(5)
N00N P004 N00M 101.5(2)
N00N P004 N014 113.1(6)
N00N P004 N2AA 99.2(5)
P002 O2 Ca1 166.25(15)
P003 O3 Ca1 151.12(16)
P1 O1 Ca1 149.39(16)
C17 N3 Ca1 134.6(2)
C17 N3 B2 118.2(3)
B2 N3 Ca1 107.21(19)
C4 N1 B1 123.0(3)
C11 N4 B2 123.1(3)
B1 N2 Ca1 107.02(19)
C10 N2 Ca1 133.3(2)
C10 N2 B1 119.5(3)
C015 N11 P003 127.0(3)
C015 N11 C01C 112.6(3)
C01C N11 P003 117.2(3)
N4 C11 C16 117.6(3)
N4 C11 C12 122.0(3)
C12 C11 C16 120.4(3)
N1 C4 C5 118.0(3)
N1 C4 C3 122.9(3)
C3 C4 C5 119.1(3)
C4 C5 C6 119.8(3)
C4 C5 C10 119.8(3)
C6 C5 C10 120.5(3)
C017 N8 P002 124.9(3)
C017 N8 C019 114.7(3)
C019 N8 P002 120.1(3)
N3 C17 C16 122.3(3)
N3 C17 C18 120.9(3)
C18 C17 C16 116.8(3)
C11 C16 C17 119.8(3)
C11 C16 C15 119.2(3)
C15 C16 C17 121.0(3)
C1 C6 C5 118.7(3)
C7 C6 C5 119.5(3)
C7 C6 C1 121.8(3)
C016 N00M P004 119.1(3)
C016 N00M C01I 113.3(5)
C01I N00M P004 124.8(4)
C01E N00N P004 118.3(3)
C01E N00N C01K 114.3(5)
C01K N00N P004 121.3(4)
C11 C12 C13 119.6(4)
C20 C15 C16 118.9(3)
C20 C15 C14 122.9(3)
C14 C15 C16 118.2(3)
C2 C1 C6 120.2(3)
C19 C20 C15 119.7(3)
C13 C14 C15 121.1(3)
C14 C13 C12 121.4(4)
C17 C18 C19 121.5(3)
C4 C3 C2 120.2(4)
N1 B1 Ca1 164.7(2)
N1 B1 B2 120.5(3)
N2 B1 Ca1 47.36(14)
N2 B1 N1 118.0(3)
N2 B1 B2 121.6(3)
B2 B1 Ca1 74.32(16)
N3 B2 Ca1 47.09(15)
N3 B2 N4 119.0(3)
N3 B2 B1 121.0(3)
N4 B2 Ca1 166.0(2)
N4 B2 B1 119.9(3)
B1 B2 Ca1 73.96(16)
N2 C10 C5 121.7(3)
N2 C10 C9 121.5(3)
C9 C10 C5 116.7(3)
C01J N10 P002 120.6(5)
C01J N10 C01P 116.6(6)
C01P N10 P002 122.2(6)
C20 C19 C18 122.1(3)
C1 C2 C3 122.1(3)
C01F N012 P003 117.4(7)
C01S N012 P003 120.9(7)
C01S N012 C01F 110.9(9)
C01O N9 P002 118.9(4)
C01T N9 P002 129.0(5)
C01T N9 C01O 111.9(5)
C018 N014 P004 117.5(10)
C01L N014 P004 125.0(12)
C01L N014 C018 117.3(13)
C10 C9 C8 122.0(4)
C8 C7 C6 120.1(4)
C7 C8 C9 121.0(5)
C5BA N01H P003 127.2(8)
C6AA N01H P003 115.3(8)
C6AA N01H C5BA 116.8(10)
O1 P1 N5A 115.7(2)
O1 P1 N5AA 103.9(4)
O1 P1 N3AA 114.7(4)
O1 P1 N5B 120.4(3)
O1 P1 N7 101.0(4)
N5A P1 N7 94.2(5)
N3AA P1 N5AA 108.7(5)
N3AA P1 N5B 84.8(5)
N5B P1 N5AA 123.0(5)
N6 P1 O1 118.4(5)
N6 P1 N5A 103.7(7)
N6 P1 N7 121.9(7)
C2BA N5A P1 127.7(8)
C2BA N5A C0AA 111.5(10)
C0AA N5A P1 117.5(7)
C3AA N5AA P1 123.8(8)
C3AA N5AA C2AA 116.8(13)
C2AA N5AA P1 117.6(12)
C1AA N3AA P1 119.9(11)
C8AA N3AA P1 120.8(7)
C8AA N3AA C1AA 116.9(11)
C1BA N5B P1 107.6(10)
C1BA N5B C4BA 112.5(11)
C4BA N5B P1 122.4(8)
P1 N6 C4AA 125.5(10)
P1 N6 C7BA 120.0(10)
C7BA N6 C4AA 114.2(11)
C3BA N7 P1 124.9(10)
C3BA N7 C6BA 114.2(12)
C6BA N7 P1 115.9(10)
C5AA N12 P003 122.0(9)
C9AA N12 P003 112.7(9)
C9AA N12 C5AA 112.4(11)
C22 N13 P003 126.6(9)
C22 N13 C0BA 113.2(9)
C0BA N13 P003 118.9(6)
C018 N2AA P004 121.3(10)
C018 N2AA C7AA 112.6(10)
C7AA N2AA P004 118.7(9)

loop_
_geom_bond_atom_site_label_1
_geom_bond_atom_site_label_2
_geom_bond_distance
Ca1 O2 2.332(2)
Ca1 O3 2.298(2)
Ca1 O1 2.308(2)
Ca1 N3 2.406(3)
Ca1 N2 2.409(3)
Ca1 B1 3.132(3)
Ca1 B2 3.137(4)
P002 O2 1.471(2)
P002 N8 1.631(3)
P002 N10 1.619(4)
P002 N9 1.632(4)
P003 O3 1.480(2)
P003 N11 1.618(3)
P003 N012 1.784(10)
P003 N01H 1.562(9)
P003 N12 1.513(9)
P003 N13 1.716(8)
P004 O4 1.481(2)
P004 N00M 1.642(4)
P004 N00N 1.638(3)
P004 N014 1.660(17)
P004 N2AA 1.643(14)
O1 P1 1.458(2)
N3 C17 1.386(4)
N3 B2 1.424(4)
N1 C4 1.376(4)
N1 B1 1.452(4)
N4 C11 1.378(4)
N4 B2 1.442(4)
N2 B1 1.417(5)
N2 C10 1.380(4)
N11 C015 1.458(5)
N11 C01C 1.469(5)
C11 C16 1.426(4)
C11 C12 1.391(5)
C4 C5 1.416(5)
C4 C3 1.394(4)
C5 C6 1.430(5)
C5 C10 1.438(4)
N8 C017 1.461(5)
N8 C019 1.463(5)
C17 C16 1.437(4)
C17 C18 1.399(4)
C16 C15 1.433(4)
C6 C1 1.417(5)
C6 C7 1.400(6)
N00M C016 1.461(6)
N00M C01I 1.489(6)
N00N C01E 1.459(6)
N00N C01K 1.466(7)
C12 C13 1.402(6)
C15 C20 1.412(5)
C15 C14 1.423(5)
C1 C2 1.350(6)
C20 C19 1.362(6)
C14 C13 1.362(6)
C18 C19 1.401(5)
C3 C2 1.396(6)
B1 B2 1.713(5)
C10 C9 1.397(6)
N10 C01J 1.433(10)
N10 C01P 1.474(8)
N012 C01F 1.468(10)
N012 C01S 1.456(13)
N9 C01O 1.462(7)
N9 C01T 1.418(7)
N014 C018 1.488(17)
N014 C01L 1.45(2)
C018 N2AA 1.443(14)
C9 C8 1.406(7)
C7 C8 1.364(7)
N01H C5BA 1.511(15)
N01H C6AA 1.485(14)
C22 N13 1.443(12)
P1 N5A 1.676(6)
P1 N5AA 1.774(13)
P1 N3AA 1.551(10)
P1 N5B 1.653(9)
P1 N6 1.423(9)
P1 N7 1.718(11)
N5A C2BA 1.458(11)
N5A C0AA 1.476(12)
N5AA C3AA 1.318(18)
N5AA C2AA 1.510(15)
N3AA C1AA 1.483(12)
N3AA C8AA 1.316(16)
N5B C1BA 1.342(16)
N5B C4BA 1.464(15)
N6 C4AA 1.502(15)
N6 C7BA 1.50(2)
N7 C3BA 1.478(15)
N7 C6BA 1.489(18)
C5AA N12 1.489(14)
N12 C9AA 1.389(16)
N13 C0BA 1.471(12)
N2AA C7AA 1.479(17)
